data_7042884
loop_
_publ_author_name
'Ojeda-Amador, Ana I.'
'Mart\'inez-Mart\'inez, Antonio J.'
'Robertson, Gemma M.'
'Robertson, Stuart D.'
'Kennedy, Alan R.'
'O'Hara, Charles T.'

_publ_section_title
;
 Exploring the solid state and solution structural chemistry of the
 utility amide potassium hexamethyldisilazide (KHMDS)
;
_journal_name_full 'Dalton Trans.'
_journal_paper_doi 10.1039/C7DT01118K
_journal_year 2017
_chemical_formula_moiety 'C26 H52 K2 N2 Si4'
_chemical_formula_sum 'C26 H52 K2 N2 Si4'
_chemical_formula_weight 583.25
_chemical_name_systematic
;
 ?
;
_chemical_properties_physical ', Air-sensitive,Moisture-sensitive,Oxygen-sensitive'
_space_group_crystal_system monoclinic
_space_group_IT_number 15
_space_group_name_Hall '-C 2yc'
_space_group_name_H-M_alt 'C 1 2/c 1'
_symmetry_space_group_name_Hall '-C 2yc'
_symmetry_space_group_name_H-M 'C 1 2/c 1'
_atom_sites_solution_hydrogens mixed
_atom_sites_solution_primary direct
_audit_creation_method SHELXL-2013
_audit_update_record
;
2017-03-14 deposited with the CCDC.
2017-04-17 downloaded from the CCDC.
;
_cell_angle_alpha 90
_cell_angle_beta 95.649(7)
_cell_angle_gamma 90
_cell_formula_units_Z 4
_cell_length_a 13.1668(11)
_cell_length_b 17.0453(11)
_cell_length_c 15.7608(12)
_cell_measurement_reflns_used 4880
_cell_measurement_temperature 123(2)
_cell_measurement_theta_max 73.0286
_cell_measurement_theta_min 4.2523
_cell_volume 3520.1(5)
_computing_cell_refinement
;
CrysAlisPro, Agilent Technologies,
Version 1.171.34.46 (release 25-11-2010 CrysAlis171 .NET)
(compiled Nov 25 2010,17:55:46)
;
_computing_data_collection
;
CrysAlisPro, Agilent Technologies,
Version 1.171.34.46 (release 25-11-2010 CrysAlis171 .NET)
(compiled Nov 25 2010,17:55:46)
;
_computing_data_reduction
;
CrysAlisPro, Agilent Technologies,
Version 1.171.34.46 (release 25-11-2010 CrysAlis171 .NET)
(compiled Nov 25 2010,17:55:46)
;
_computing_structure_refinement 'SHELXL-2013 (Sheldrick, 2013)'
_diffrn_ambient_temperature 123(2)
_diffrn_measured_fraction_theta_full 0.986
_diffrn_measured_fraction_theta_max 0.986
_diffrn_measurement_device_type 'Oxford Diffraction Gemini S'
_diffrn_measurement_method 'omega scans'
_diffrn_radiation_type CuK\a
_diffrn_radiation_wavelength 1.54184
_diffrn_reflns_av_R_equivalents 0.0497
_diffrn_reflns_av_unetI/netI 0.0480
_diffrn_reflns_Laue_measured_fraction_full 0.986
_diffrn_reflns_Laue_measured_fraction_max 0.986
_diffrn_reflns_limit_h_max 15
_diffrn_reflns_limit_h_min -16
_diffrn_reflns_limit_k_max 15
_diffrn_reflns_limit_k_min -20
_diffrn_reflns_limit_l_max 19
_diffrn_reflns_limit_l_min -19
_diffrn_reflns_number 15089
_diffrn_reflns_point_group_measured_fraction_full 0.986
_diffrn_reflns_point_group_measured_fraction_max 0.986
_diffrn_reflns_theta_full 70.000
_diffrn_reflns_theta_max 69.972
_diffrn_reflns_theta_min 4.256
_diffrn_source 'sealed tube'
_exptl_absorpt_coefficient_mu 3.795
_exptl_absorpt_correction_T_max 1.00000
_exptl_absorpt_correction_T_min 0.31707
_exptl_absorpt_correction_type multi-scan
_exptl_absorpt_process_details
;
CrysAlisPro, Agilent Technologies,
Version 1.171.34.46 (release 25-11-2010 CrysAlis171 .NET)
(compiled Nov 25 2010,17:55:46)
Empirical absorption correction using spherical harmonics,
 implemented in SCALE3 ABSPACK scaling algorithm.
;
_exptl_crystal_colour colourless
_exptl_crystal_density_diffrn 1.101
_exptl_crystal_description prism
_exptl_crystal_F_000 1264
_exptl_crystal_size_max 0.26
_exptl_crystal_size_mid 0.26
_exptl_crystal_size_min 0.18
_refine_diff_density_max 0.458
_refine_diff_density_min -0.422
_refine_diff_density_rms 0.082
_refine_ls_extinction_method none
_refine_ls_goodness_of_fit_ref 1.165
_refine_ls_hydrogen_treatment mixed
_refine_ls_matrix_type full
_refine_ls_number_parameters 205
_refine_ls_number_reflns 3288
_refine_ls_number_restraints 0
_refine_ls_restrained_S_all 1.165
_refine_ls_R_factor_all 0.0638
_refine_ls_R_factor_gt 0.0416
_refine_ls_shift/su_max 0.000
_refine_ls_shift/su_mean 0.000
_refine_ls_structure_factor_coef Fsqd
_refine_ls_weighting_details 'w=1/[\s^2^(Fo^2^)+(0.0625P)^2^+0.9777P] where P=(Fo^2^+2Fc^2^)/3'
_refine_ls_weighting_scheme calc
_refine_ls_wR_factor_gt 0.1032
_refine_ls_wR_factor_ref 0.1353
_reflns_Friedel_coverage 0.000
_reflns_number_gt 2463
_reflns_number_total 3288
_reflns_threshold_expression 'I > 2\s(I)'
_cod_data_source_file c7dt01118k2.cif
_cod_data_source_block amao91smart
_cod_database_code 7042884
_shelx_space_group_comment
;
The symmetry employed for this shelxl refinement is uniquely defined
by the following loop, which should always be used as a source of
symmetry information in preference to the above space-group names.
They are only intended as comments.
;
_shelxl_version_number 2013-4

loop_
_space_group_symop_operation_xyz
'x, y, z'
'-x, y, -z+1/2'
'x+1/2, y+1/2, z'
'-x+1/2, y+1/2, -z+1/2'
'-x, -y, -z'
'x, -y, z-1/2'
'-x+1/2, -y+1/2, -z'
'x+1/2, -y+1/2, z-1/2'

loop_
_atom_site_label
_atom_site_type_symbol
_atom_site_fract_x
_atom_site_fract_y
_atom_site_fract_z
_atom_site_U_iso_or_equiv
_atom_site_adp_type
_atom_site_occupancy
_atom_site_site_symmetry_order
_atom_site_calc_flag
_atom_site_refinement_flags_posn
_atom_site_refinement_flags_adp
K1 K 0.10861(5) 0.27017(4) 0.49325(4) 0.0337(2) Uani 1 1 d . .
Si1 Si 0.22387(7) 0.10090(5) 0.60884(5) 0.0326(2) Uani 1 1 d . .
Si2 Si 0.21031(7) 0.09004(5) 0.41310(5) 0.0310(2) Uani 1 1 d . .
N1 N 0.21904(18) 0.13387(13) 0.50864(14) 0.0295(6) Uani 1 1 d . .
C1 C 0.1500(4) 0.1663(2) 0.6764(3) 0.0506(10) Uani 1 1 d . .
C2 C 0.1737(3) -0.00061(18) 0.6246(2) 0.0428(8) Uani 1 1 d . .
H2A H 0.1036 -0.0045 0.5977 0.064 Uiso 1 1 calc R U
H2B H 0.1746 -0.0114 0.6857 0.064 Uiso 1 1 calc R U
H2C H 0.2168 -0.0389 0.5987 0.064 Uiso 1 1 calc R U
C3 C 0.3584(3) 0.0981(2) 0.6639(2) 0.0444(9) Uani 1 1 d . .
C4 C 0.1324(3) 0.1512(2) 0.3309(2) 0.0437(9) Uani 1 1 d . .
C5 C 0.1505(3) -0.01028(17) 0.4053(2) 0.0399(8) Uani 1 1 d . .
H5A H 0.1414 -0.0268 0.3455 0.060 Uiso 1 1 calc R U
H5B H 0.0839 -0.0086 0.4281 0.060 Uiso 1 1 calc R U
H5C H 0.1949 -0.0477 0.4383 0.060 Uiso 1 1 calc R U
C6 C 0.3375(3) 0.0786(2) 0.3704(2) 0.0407(8) Uani 1 1 d . .
C7 C -0.1134(2) 0.31141(18) 0.56563(19) 0.0348(7) Uani 1 1 d . .
C8 C -0.1193(3) 0.23386(19) 0.5393(2) 0.0443(8) Uani 1 1 d . .
H8 H -0.1305 0.1918 0.5817 0.053 Uiso 1 1 calc R U
C9 C -0.1210(3) 0.2145(2) 0.4533(3) 0.0499(9) Uani 1 1 d . .
H9 H -0.1355 0.1592 0.4348 0.060 Uiso 1 1 calc R U
C10 C -0.1195(3) 0.2728(2) 0.3927(2) 0.0470(9) Uani 1 1 d . .
H10 H -0.1299 0.2594 0.3306 0.056 Uiso 1 1 calc R U
C11 C -0.1132(2) 0.3504(2) 0.4185(2) 0.0427(8) Uani 1 1 d . .
H11 H -0.1144 0.3931 0.3749 0.051 Uiso 1 1 calc R U
C12 C -0.1094(2) 0.36941(19) 0.50381(19) 0.0354(7) Uani 1 1 d . .
H12 H -0.1067 0.4258 0.5213 0.042 Uiso 1 1 calc R U
C13 C -0.1130(3) 0.3326(2) 0.6587(2) 0.0479(9) Uani 1 1 d . .
H13A H -0.0807 0.3840 0.6689 0.072 Uiso 1 1 calc R U
H13B H -0.0746 0.2930 0.6937 0.072 Uiso 1 1 calc R U
H13C H -0.1833 0.3347 0.6739 0.072 Uiso 1 1 calc R U
H1A H 0.170(3) 0.219(3) 0.676(2) 0.062(12) Uiso 1 1 d . .
H1B H 0.154(3) 0.153(2) 0.734(3) 0.069(13) Uiso 1 1 d . .
H1C H 0.079(3) 0.166(2) 0.657(2) 0.055(12) Uiso 1 1 d . .
H3A H 0.409(4) 0.066(3) 0.629(3) 0.086(15) Uiso 1 1 d . .
H3B H 0.361(3) 0.071(2) 0.720(2) 0.053(10) Uiso 1 1 d . .
H3C H 0.385(3) 0.147(3) 0.672(2) 0.066(12) Uiso 1 1 d . .
H4A H 0.132(3) 0.130(2) 0.276(2) 0.048(10) Uiso 1 1 d . .
H4B H 0.059(3) 0.157(2) 0.344(2) 0.055(11) Uiso 1 1 d . .
H4C H 0.156(3) 0.204(2) 0.328(2) 0.054(11) Uiso 1 1 d . .
H6A H 0.334(3) 0.052(2) 0.321(2) 0.046(10) Uiso 1 1 d . .
H6B H 0.388(3) 0.053(2) 0.408(2) 0.054(11) Uiso 1 1 d . .
H6C H 0.364(3) 0.130(2) 0.358(2) 0.050(10) Uiso 1 1 d . .

loop_
_atom_site_aniso_label
_atom_site_aniso_U_11
_atom_site_aniso_U_22
_atom_site_aniso_U_33
_atom_site_aniso_U_23
_atom_site_aniso_U_13
_atom_site_aniso_U_12
K1 0.0341(4) 0.0267(3) 0.0397(4) -0.0007(3) 0.0007(3) 0.0016(3)
Si1 0.0442(5) 0.0250(4) 0.0283(4) 0.0013(3) 0.0019(4) 0.0009(3)
Si2 0.0394(5) 0.0243(4) 0.0284(4) -0.0014(3) -0.0015(3) 0.0018(3)
N1 0.0367(14) 0.0235(12) 0.0280(13) 0.0009(10) 0.0015(10) -0.0022(10)
C1 0.072(3) 0.043(2) 0.040(2) 0.0006(17) 0.020(2) 0.011(2)
C2 0.055(2) 0.0318(17) 0.0409(18) 0.0059(15) 0.0021(15) -0.0039(16)
C3 0.051(2) 0.043(2) 0.0370(19) 0.0070(17) -0.0096(16) -0.0043(18)
C4 0.059(2) 0.040(2) 0.0295(18) -0.0036(15) -0.0063(16) 0.0128(18)
C5 0.0456(19) 0.0294(16) 0.0439(19) -0.0056(14) -0.0004(15) -0.0055(14)
C6 0.054(2) 0.0317(18) 0.0361(19) -0.0063(16) 0.0015(16) 0.0004(16)
C7 0.0295(16) 0.0388(17) 0.0361(17) 0.0020(14) 0.0028(13) 0.0028(13)
C8 0.0386(18) 0.0321(18) 0.061(2) 0.0078(16) 0.0010(16) -0.0043(14)
C9 0.0316(18) 0.0377(19) 0.080(3) -0.018(2) 0.0022(17) -0.0046(15)
C10 0.0364(19) 0.058(2) 0.045(2) -0.0160(18) -0.0046(15) 0.0021(16)
C11 0.0387(18) 0.049(2) 0.0396(18) 0.0049(16) 0.0006(14) 0.0069(16)
C12 0.0365(17) 0.0315(16) 0.0376(17) 0.0013(14) 0.0012(13) 0.0035(13)
C13 0.044(2) 0.063(2) 0.0376(19) 0.0056(17) 0.0046(15) 0.0025(17)

loop_
_atom_type_symbol
_atom_type_description
_atom_type_scat_dispersion_real
_atom_type_scat_dispersion_imag
_atom_type_scat_source
K K 0.3868 1.0657 'International Tables Vol C Tables 4.2.6.8 and 6.1.1.4'
Si Si 0.2541 0.3302 'International Tables Vol C Tables 4.2.6.8 and 6.1.1.4'
N N 0.0311 0.0180 'International Tables Vol C Tables 4.2.6.8 and 6.1.1.4'
C C 0.0181 0.0091 'International Tables Vol C Tables 4.2.6.8 and 6.1.1.4'
H H 0.0000 0.0000 'International Tables Vol C Tables 4.2.6.8 and 6.1.1.4'

loop_
_geom_angle_atom_site_label_1
_geom_angle_atom_site_label_2
_geom_angle_atom_site_label_3
_geom_angle
_geom_angle_site_symmetry_1
_geom_angle_site_symmetry_3
N1 K1 N1 94.17(7) . 7_556
N1 K1 C9 104.54(8) . .
N1 K1 C9 158.48(9) 7_556 .
N1 K1 C8 108.41(8) . .
N1 K1 C8 152.87(8) 7_556 .
C9 K1 C8 25.18(10) . .
N1 K1 C10 120.73(8) . .
N1 K1 C10 134.16(8) 7_556 .
C9 K1 C10 24.75(9) . .
C8 K1 C10 43.61(9) . .
N1 K1 C4 57.17(7) . .
N1 K1 C4 102.22(10) 7_556 .
C9 K1 C4 79.86(10) . .
C8 K1 C4 102.62(11) . .
C10 K1 C4 77.57(9) . .
N1 K1 C7 128.88(8) . .
N1 K1 C7 128.51(8) 7_556 .
C9 K1 C7 43.65(9) . .
C8 K1 C7 24.43(8) . .
C10 K1 C7 50.38(8) . .
C4 K1 C7 123.41(9) . .
N1 K1 C11 144.94(8) . .
N1 K1 C11 116.05(8) 7_556 .
C9 K1 C11 42.94(9) . .
C8 K1 C11 49.78(9) . .
C10 K1 C11 24.24(8) . .
C4 K1 C11 97.18(9) . .
C7 K1 C11 42.54(8) . .
N1 K1 C12 150.92(8) . .
N1 K1 C12 113.88(8) 7_556 .
C9 K1 C12 49.94(8) . .
C8 K1 C12 42.51(8) . .
C10 K1 C12 42.55(8) . .
C4 K1 C12 119.71(8) . .
C7 K1 C12 24.11(7) . .
C11 K1 C12 23.80(7) . .
N1 K1 C1 56.02(8) . .
N1 K1 C1 104.59(10) 7_556 .
C9 K1 C1 94.77(12) . .
C8 K1 C1 77.44(10) . .
C10 K1 C1 119.07(11) . .
C4 K1 C1 108.64(9) . .
C7 K1 C1 83.75(9) . .
C11 K1 C1 125.32(10) . .
C12 K1 C1 106.79(9) . .
N1 K1 C6 120.89(8) . 7_556
N1 K1 C6 56.12(8) 7_556 7_556
C9 K1 C6 119.32(10) . 7_556
C8 K1 C6 98.34(9) . 7_556
C10 K1 C6 115.10(9) . 7_556
C4 K1 C6 158.26(11) . 7_556
C7 K1 C6 75.93(9) . 7_556
C11 K1 C6 91.90(9) . 7_556
C12 K1 C6 73.20(8) . 7_556
C1 K1 C6 81.43(10) . 7_556
N1 K1 C3 121.30(9) . 7_556
N1 K1 C3 56.30(7) 7_556 7_556
C9 K1 C3 103.91(10) . 7_556
C8 K1 C3 118.69(9) . 7_556
C10 K1 C3 79.30(9) . 7_556
C4 K1 C3 79.20(10) . 7_556
C7 K1 C3 106.89(9) . 7_556
C11 K1 C3 69.02(9) . 7_556
C12 K1 C3 82.78(9) . 7_556
C1 K1 C3 160.86(10) . 7_556
C6 K1 C3 85.75(9) 7_556 7_556
N1 K1 H1A 65.3(8) . .
N1 K1 H1A 92.1(8) 7_556 .
C9 K1 H1A 105.2(8) . .
C8 K1 H1A 84.2(8) . .
C10 K1 H1A 127.8(8) . .
C4 K1 H1A 121.3(8) . .
C7 K1 H1A 84.1(8) . .
C11 K1 H1A 126.5(7) . .
C12 K1 H1A 104.4(8) . .
C1 K1 H1A 15.6(8) . .
C6 K1 H1A 66.3(8) 7_556 .
C3 K1 H1A 146.8(8) 7_556 .
N1 K1 H4B 66.7(7) . .
N1 K1 H4B 118.1(8) 7_556 .
C9 K1 H4B 62.1(8) . .
C8 K1 H4B 85.4(8) . .
C10 K1 H4B 61.2(8) . .
C4 K1 H4B 17.7(8) . .
C7 K1 H4B 105.7(8) . .
C11 K1 H4B 82.8(8) . .
C12 K1 H4B 103.8(8) . .
C1 K1 H4B 109.2(7) . .
C6 K1 H4B 169.3(7) 7_556 .
C3 K1 H4B 83.7(7) 7_556 .
H1A K1 H4B 124.2(11) . .
N1 K1 H4C 66.3(7) . .
N1 K1 H4C 88.4(8) 7_556 .
C9 K1 H4C 89.5(7) . .
C8 K1 H4C 114.1(7) . .
C10 K1 H4C 80.9(7) . .
C4 K1 H4C 16.4(8) . .
C7 K1 H4C 130.8(7) . .
C11 K1 H4C 95.7(7) . .
C12 K1 H4C 119.5(7) . .
C1 K1 H4C 121.4(7) . .
C6 K1 H4C 143.0(8) 7_556 .
C3 K1 H4C 63.8(8) 7_556 .
H1A K1 H4C 131.6(11) . .
H4B K1 H4C 29.8(10) . .
N1 Si1 C1 111.24(16) . .
N1 Si1 C2 116.98(13) . .
C1 Si1 C2 105.30(19) . .
N1 Si1 C3 112.80(16) . .
C1 Si1 C3 105.6(2) . .
C2 Si1 C3 103.99(16) . .
N1 Si1 K1 48.78(8) . 7_556
C1 Si1 K1 105.36(15) . 7_556
C2 Si1 K1 149.32(12) . 7_556
C3 Si1 K1 68.51(12) . 7_556
N1 Si1 K1 44.73(9) . .
C1 Si1 K1 66.52(13) . .
C2 Si1 K1 131.17(11) . .
C3 Si1 K1 124.78(12) . .
K1 Si1 K1 62.56(2) 7_556 .
N1 Si2 C6 112.58(14) . .
N1 Si2 C5 117.08(14) . .
C6 Si2 C5 105.39(16) . .
N1 Si2 C4 110.82(15) . .
C6 Si2 C4 104.82(19) . .
C5 Si2 C4 105.17(17) . .
N1 Si2 K1 49.40(9) . 7_556
C6 Si2 K1 68.60(11) . 7_556
C5 Si2 K1 152.65(10) . 7_556
C4 Si2 K1 102.13(13) . 7_556
N1 Si2 K1 45.90(8) . .
C6 Si2 K1 125.89(12) . .
C5 Si2 K1 128.72(12) . .
C4 Si2 K1 64.94(12) . .
K1 Si2 K1 63.07(2) 7_556 .
Si1 N1 Si2 133.82(15) . .
Si1 N1 K1 109.84(11) . .
Si2 N1 K1 108.05(10) . .
Si1 N1 K1 104.53(10) . 7_556
Si2 N1 K1 103.59(11) . 7_556
K1 N1 K1 85.83(7) . 7_556
Si1 C1 K1 82.89(14) . .
Si1 C1 H1A 114(3) . .
K1 C1 H1A 61(2) . .
Si1 C1 H1B 115(2) . .
K1 C1 H1B 162(2) . .
H1A C1 H1B 105(3) . .
Si1 C1 H1C 111(2) . .
K1 C1 H1C 70(2) . .
H1A C1 H1C 106(3) . .
H1B C1 H1C 105(3) . .
Si1 C2 H2A 109.5 . .
Si1 C2 H2B 109.5 . .
H2A C2 H2B 109.5 . .
Si1 C2 H2C 109.5 . .
H2A C2 H2C 109.5 . .
H2B C2 H2C 109.5 . .
Si1 C3 K1 80.27(12) . 7_556
Si1 C3 H3A 112(2) . .
K1 C3 H3A 81(2) 7_556 .
Si1 C3 H3B 112(2) . .
K1 C3 H3B 163(2) 7_556 .
H3A C3 H3B 104(3) . .
Si1 C3 H3C 112(3) . .
K1 C3 H3C 55(2) 7_556 .
H3A C3 H3C 107(4) . .
H3B C3 H3C 109(3) . .
Si2 C4 K1 83.93(12) . .
Si2 C4 H4A 112(2) . .
K1 C4 H4A 163(2) . .
Si2 C4 H4B 112(2) . .
K1 C4 H4B 68(2) . .
H4A C4 H4B 107(3) . .
Si2 C4 H4C 113(2) . .
K1 C4 H4C 61(2) . .
H4A C4 H4C 107(3) . .
H4B C4 H4C 105(3) . .
Si2 C5 H5A 109.5 . .
Si2 C5 H5B 109.5 . .
H5A C5 H5B 109.5 . .
Si2 C5 H5C 109.5 . .
H5A C5 H5C 109.5 . .
H5B C5 H5C 109.5 . .
Si2 C6 K1 80.34(12) . 7_556
Si2 C6 H6A 113(2) . .
K1 C6 H6A 158(2) 7_556 .
Si2 C6 H6B 115(2) . .
K1 C6 H6B 82(2) 7_556 .
H6A C6 H6B 107(3) . .
Si2 C6 H6C 110(2) . .
K1 C6 H6C 52(2) 7_556 .
H6A C6 H6C 105(3) . .
H6B C6 H6C 107(3) . .
C8 C7 C12 118.2(3) . .
C8 C7 C13 120.9(3) . .
C12 C7 C13 120.8(3) . .
C8 C7 K1 73.8(2) . .
C12 C7 K1 79.31(18) . .
C13 C7 K1 117.77(19) . .
C7 C8 C9 120.8(3) . .
C7 C8 K1 81.8(2) . .
C9 C8 K1 75.6(2) . .
C7 C8 H8 119.4 . .
C9 C8 H8 119.4 . .
K1 C8 H8 119.4 . .
C10 C9 C8 120.2(3) . .
C10 C9 K1 81.0(2) . .
C8 C9 K1 79.2(2) . .
C10 C9 H9 119.4 . .
C8 C9 H9 119.4 . .
K1 C9 H9 119.4 . .
C9 C10 C11 119.2(3) . .
C9 C10 K1 74.20(19) . .
C11 C10 K1 81.00(19) . .
C9 C10 H10 120.2 . .
C11 C10 H10 120.2 . .
K1 C10 H10 120.2 . .
C12 C11 C10 120.4(3) . .
C12 C11 K1 78.80(18) . .
C10 C11 K1 74.77(19) . .
C12 C11 H11 119.8 . .
C10 C11 H11 119.8 . .
K1 C11 H11 119.8 . .
C11 C12 C7 121.0(3) . .
C11 C12 K1 77.39(18) . .
C7 C12 K1 76.58(18) . .
C11 C12 H12 119.5 . .
C7 C12 H12 119.5 . .
K1 C12 H12 119.5 . .
C7 C13 H13A 109.5 . .
C7 C13 H13B 109.5 . .
H13A C13 H13B 109.5 . .
C7 C13 H13C 109.5 . .
H13A C13 H13C 109.5 . .
H13B C13 H13C 109.5 . .

loop_
_geom_bond_atom_site_label_1
_geom_bond_atom_site_label_2
_geom_bond_distance
_geom_bond_site_symmetry_2
K1 N1 2.739(2) .
K1 N1 2.800(2) 7_556
K1 C9 3.171(3) .
K1 C8 3.216(4) .
K1 C10 3.256(3) .
K1 C4 3.303(4) .
K1 C7 3.316(3) .
K1 C11 3.333(3) .
K1 C12 3.350(3) .
K1 C1 3.384(4) .
K1 C6 3.385(4) 7_556
K1 C3 3.402(4) 7_556
K1 H1A 3.05(4) .
K1 H4B 3.07(4) .
K1 H4C 2.96(4) .
Si1 N1 1.672(2) .
Si1 C1 1.877(4) .
Si1 C2 1.877(3) .
Si1 C3 1.895(4) .
Si1 K1 3.6032(11) 7_556
Si2 N1 1.675(2) .
Si2 C6 1.876(4) .
Si2 C5 1.882(3) .
Si2 C4 1.885(3) .
Si2 K1 3.5845(10) 7_556
N1 K1 2.800(2) 7_556
C1 H1A 0.94(4) .
C1 H1B 0.93(4) .
C1 H1C 0.96(4) .
C2 H2A 0.9800 .
C2 H2B 0.9800 .
C2 H2C 0.9800 .
C3 K1 3.402(4) 7_556
C3 H3A 1.06(5) .
C3 H3B 0.99(4) .
C3 H3C 0.91(4) .
C4 H4A 0.93(4) .
C4 H4B 1.01(4) .
C4 H4C 0.95(4) .
C5 H5A 0.9800 .
C5 H5B 0.9800 .
C5 H5C 0.9800 .
C6 K1 3.385(4) 7_556
C6 H6A 0.90(4) .
C6 H6B 0.95(4) .
C6 H6C 0.97(4) .
C7 C8 1.385(4) .
C7 C12 1.393(4) .
C7 C13 1.510(4) .
C8 C9 1.393(5) .
C8 H8 1.0000 .
C9 C10 1.380(5) .
C9 H9 1.0000 .
C10 C11 1.385(5) .
C10 H10 1.0000 .
C11 C12 1.378(4) .
C11 H11 1.0000 .
C12 H12 1.0000 .
C13 H13A 0.9800 .
C13 H13B 0.9800 .
C13 H13C 0.9800 .

loop_
_geom_torsion_atom_site_label_1
_geom_torsion_atom_site_label_2
_geom_torsion_atom_site_label_3
_geom_torsion_atom_site_label_4
_geom_torsion
_geom_torsion_site_symmetry_1
_geom_torsion_site_symmetry_4
C1 Si1 N1 Si2 -142.0(2) . .
C2 Si1 N1 Si2 -21.0(3) . .
C3 Si1 N1 Si2 99.6(2) . .
K1 Si1 N1 Si2 125.8(3) 7_556 .
K1 Si1 N1 Si2 -143.4(3) . .
C1 Si1 N1 K1 1.4(2) . .
C2 Si1 N1 K1 122.39(15) . .
C3 Si1 N1 K1 -117.05(16) . .
K1 Si1 N1 K1 -90.78(11) 7_556 .
C1 Si1 N1 K1 92.13(19) . 7_556
C2 Si1 N1 K1 -146.82(14) . 7_556
C3 Si1 N1 K1 -26.27(18) . 7_556
K1 Si1 N1 K1 90.78(11) . 7_556
C6 Si2 N1 Si1 -97.4(2) . .
C5 Si2 N1 Si1 25.0(3) . .
C4 Si2 N1 Si1 145.6(2) . .
K1 Si2 N1 Si1 -126.1(2) 7_556 .
K1 Si2 N1 Si1 143.8(3) . .
C6 Si2 N1 K1 118.75(15) . .
C5 Si2 N1 K1 -118.87(14) . .
C4 Si2 N1 K1 1.7(2) . .
K1 Si2 N1 K1 90.01(10) 7_556 .
C6 Si2 N1 K1 28.75(16) . 7_556
C5 Si2 N1 K1 151.12(13) . 7_556
C4 Si2 N1 K1 -88.29(18) . 7_556
K1 Si2 N1 K1 -90.01(10) . 7_556
N1 Si1 C1 K1 -1.04(16) . .
C2 Si1 C1 K1 -128.70(12) . .
C3 Si1 C1 K1 121.64(14) . .
K1 Si1 C1 K1 50.18(10) 7_556 .
N1 Si1 C3 K1 20.97(14) . 7_556
C1 Si1 C3 K1 -100.71(16) . 7_556
C2 Si1 C3 K1 148.70(12) . 7_556
K1 Si1 C3 K1 -28.77(14) . 7_556
N1 Si2 C4 K1 -1.36(16) . .
C6 Si2 C4 K1 -123.07(13) . .
C5 Si2 C4 K1 126.06(13) . .
K1 Si2 C4 K1 -52.28(9) 7_556 .
N1 Si2 C6 K1 -23.09(13) . 7_556
C5 Si2 C6 K1 -151.83(11) . 7_556
C4 Si2 C6 K1 97.46(14) . 7_556
K1 Si2 C6 K1 27.90(13) . 7_556
C12 C7 C8 C9 0.2(5) . .
C13 C7 C8 C9 179.2(3) . .
K1 C7 C8 C9 -67.8(3) . .
C12 C7 C8 K1 67.9(3) . .
C13 C7 C8 K1 -113.0(3) . .
C7 C8 C9 C10 -1.8(5) . .
K1 C8 C9 C10 -72.9(3) . .
C7 C8 C9 K1 71.1(3) . .
C8 C9 C10 C11 2.0(5) . .
K1 C9 C10 C11 -69.8(3) . .
C8 C9 C10 K1 71.9(3) . .
C9 C10 C11 C12 -0.7(5) . .
K1 C10 C11 C12 -66.8(3) . .
C9 C10 C11 K1 66.1(3) . .
C10 C11 C12 C7 -0.9(5) . .
K1 C11 C12 C7 -65.7(3) . .
C10 C11 C12 K1 64.7(3) . .
C8 C7 C12 C11 1.2(5) . .
C13 C7 C12 C11 -177.8(3) . .
K1 C7 C12 C11 66.1(3) . .
C8 C7 C12 K1 -64.9(3) . .
C13 C7 C12 K1 116.1(3) . .
